data_7122722
loop_
_publ_author_name
'Escobar, Luis'
'Villar\'on, David'
'Escudero, Eduardo Carmelo'
'Ballester, Pablo'

_publ_section_title
;
 A Mono-Metallic Pd(II)-Cage Featuring Two Different Polar Binding Sites
;
_journal_name_full 'Chemical Communications'
_journal_paper_doi 10.1039/C8CC09195A
_journal_year 2018
_chemical_formula_sum 'C117.75 H99.5 B2 Cl6.75 F8 N13.75 O4 Pd'
_chemical_formula_weight 2290.41
_space_group_IT_number 2
_space_group_name_Hall '-P 1'
_symmetry_cell_setting triclinic
_symmetry_space_group_name_Hall '-P 1'
_symmetry_space_group_name_H-M 'P -1'
_atom_sites_solution_hydrogens geom
_audit_creation_method SHELXL-2018/3
_audit_update_record
;
2018-10-31 deposited with the CCDC.
2018-12-12 downloaded from the CCDC.
;
_cell_angle_alpha 108.741(2)
_cell_angle_beta 98.8957(18)
_cell_angle_gamma 102.553(2)
_cell_formula_units_Z 2
_cell_length_a 14.3104(3)
_cell_length_b 18.5908(5)
_cell_length_c 23.1720(5)
_cell_measurement_reflns_used 25504
_cell_measurement_temperature 100(2)
_cell_measurement_theta_max 31.2380
_cell_measurement_theta_min 1.8560
_cell_volume 5527.7(2)
_computing_cell_refinement 'CrysAlisPro 1.171.39.46 (Rigaku OD, 2018)'
_computing_data_collection 'CrysAlisPro 1.171.39.46 (Rigaku OD, 2018)'
_computing_data_reduction 'CrysAlisPro 1.171.39.46 (Rigaku OD, 2018)'
_computing_molecular_graphics 'SHELXL-2018 (Sheldrick, 2018)'
_computing_publication_material 'SHELXL-2018 (Sheldrick, 2018)'
_computing_structure_refinement 'SHELXL-2018 (Sheldrick, 2018)'
_computing_structure_solution Sir2014
_diffrn_ambient_temperature 100(2)
_diffrn_detector_area_resol_mean 5.8140
_diffrn_detector_type 'PILATUS 200K'
_diffrn_measured_fraction_theta_full 0.991
_diffrn_measured_fraction_theta_max 0.889
_diffrn_measurement_device_type '1/4chi goniometer'
_diffrn_measurement_method
;
 Fullsphere data collection, phi and omega scans
;
_diffrn_measurement_specimen_support 'magnetic support with MicroMount'
_diffrn_radiation_monochromator 'Confocal Max Flux optic'
_diffrn_radiation_type MoK\a
_diffrn_radiation_wavelength 0.7107
_diffrn_reflns_av_R_equivalents 0.0362
_diffrn_reflns_av_unetI/netI 0.0541
_diffrn_reflns_Laue_measured_fraction_full 0.991
_diffrn_reflns_Laue_measured_fraction_max 0.889
_diffrn_reflns_limit_h_max 20
_diffrn_reflns_limit_h_min -20
_diffrn_reflns_limit_k_max 27
_diffrn_reflns_limit_k_min -26
_diffrn_reflns_limit_l_max 33
_diffrn_reflns_limit_l_min -33
_diffrn_reflns_number 75607
_diffrn_reflns_point_group_measured_fraction_full 0.991
_diffrn_reflns_point_group_measured_fraction_max 0.889
_diffrn_reflns_theta_full 25.242
_diffrn_reflns_theta_max 31.429
_diffrn_reflns_theta_min 1.795
_diffrn_source 'Microfocus rotating anode X-ray tube'
_diffrn_source_current 24
_diffrn_source_power 50
_diffrn_source_size '0.2 mm x 0.2 mm fine focus'
_diffrn_source_type 'Rigaku MicroMax-007HF'
_exptl_absorpt_coefficient_mu 0.404
_exptl_absorpt_correction_T_max 0.980
_exptl_absorpt_correction_T_min 0.754
_exptl_absorpt_correction_type multi-scan
_exptl_absorpt_process_details
;
CrysAlisPro 1.171.39.46 (Rigaku Oxford Diffraction, 2018)
Empirical absorption correction using spherical harmonics,
 implemented in SCALE3 ABSPACK scaling algorithm.
;
_exptl_crystal_colour colourless
_exptl_crystal_density_diffrn 1.376
_exptl_crystal_description block
_exptl_crystal_F_000 2354
_exptl_crystal_size_max 0.200
_exptl_crystal_size_mid 0.100
_exptl_crystal_size_min 0.050
_refine_diff_density_max 0.835
_refine_diff_density_min -1.074
_refine_diff_density_rms 0.082
_refine_ls_extinction_method none
_refine_ls_goodness_of_fit_ref 1.039
_refine_ls_hydrogen_treatment constr
_refine_ls_matrix_type full
_refine_ls_number_parameters 1577
_refine_ls_number_reflns 32488
_refine_ls_number_restraints 339
_refine_ls_restrained_S_all 1.051
_refine_ls_R_factor_all 0.0747
_refine_ls_R_factor_gt 0.0514
_refine_ls_shift/su_max 0.003
_refine_ls_shift/su_mean 0.000
_refine_ls_structure_factor_coef Fsqd
_refine_ls_weighting_details 'w=1/[\s^2^(Fo^2^)+(0.0785P)^2^+2.0842P] where P=(Fo^2^+2Fc^2^)/3'
_refine_ls_weighting_scheme calc
_refine_ls_wR_factor_gt 0.1339
_refine_ls_wR_factor_ref 0.1454
_reflns_Friedel_coverage 0.000
_reflns_number_gt 24628
_reflns_number_total 32488
_reflns_threshold_expression 'I > 2\s(I)'
_cod_data_source_file c8cc09195a2.cif
_cod_data_source_block DVS-TFM
_cod_depositor_comments
;
The following automatic conversions were performed:

'_symmetry_cell_setting' value 'Triclinic' changed to 'triclinic'
according to
/home/data/users/saulius/crontab/automatic-downloads/rss-feeds/RSC/lib/dictionaries/cif_core.dic
dictionary named 'cif_core.dic' version 2.4.2 from 2011-04-26.

'_exptl_absorpt_correction_type' value 'Multi-scan' changed to
'multi-scan' according to
/home/data/users/saulius/crontab/automatic-downloads/rss-feeds/RSC/lib/dictionaries/cif_core.dic
dictionary named 'cif_core.dic' version 2.4.2 from 2011-04-26.

Automatic conversion script
Id: cif_fix_values 4973 2017-02-22 13:04:09Z antanas 
;
_cod_original_cell_volume 5527.8(2)
_cod_original_sg_symbol_H-M P-1
_cod_original_formula_sum 'C117.75 H99.50 B2 Cl6.75 F8 N13.75 O4 Pd'
_cod_database_code 7122722
_shelx_shelxl_version_number 2018/3
_shelx_space_group_comment
;
The symmetry employed for this shelxl refinement is uniquely defined
by the following loop, which should always be used as a source of
symmetry information in preference to the above space-group names.
They are only intended as comments.
;
_shelx_estimated_absorpt_t_min 0.923
_shelx_estimated_absorpt_t_max 0.980

loop_
_space_group_symop_operation_xyz
'x, y, z'
'-x, -y, -z'

loop_
_atom_site_label
_atom_site_type_symbol
_atom_site_fract_x
_atom_site_fract_y
_atom_site_fract_z
_atom_site_U_iso_or_equiv
_atom_site_adp_type
_atom_site_occupancy
_atom_site_site_symmetry_order
_atom_site_calc_flag
_atom_site_refinement_flags_posn
_atom_site_refinement_flags_adp
_atom_site_refinement_flags_occupancy
_atom_site_disorder_assembly
_atom_site_disorder_group
C1 C 0.07281(15) 0.98643(12) 0.10586(9) 0.0227(4) Uani 1 1 d . . . . .
O1 O 0.07939(11) 0.85728(9) 0.65596(8) 0.0301(3) Uani 1 1 d . . . . .
N1 N 0.00668(13) 0.94024(10) 0.12620(8) 0.0220(3) Uani 1 1 d . . . . .
H1 H 0.020636 0.908621 0.144096 0.026 Uiso 1 1 calc R U . . .
N2 N -0.16457(13) 0.76942(11) 0.09091(9) 0.0270(4) Uani 1 1 d . . . . .
H2A H -0.107927 0.779392 0.115468 0.032 Uiso 1 1 calc R U . . .
C2 C 0.02078(18) 1.02534(13) 0.07791(10) 0.0288(4) Uani 1 1 d . . . . .
H2 H 0.046068 1.060197 0.059229 0.035 Uiso 1 1 calc R U . . .
O2 O 0.12020(11) 0.59304(9) 0.57089(7) 0.0278(3) Uani 1 1 d . . . . .
N3 N -0.00571(14) 0.66986(10) 0.04094(8) 0.0275(4) Uani 1 1 d . . . . .
H3A H 0.013153 0.698910 0.080278 0.033 Uiso 1 1 calc R U . . .
C3 C -0.07753(17) 1.00329(13) 0.08244(10) 0.0280(4) Uani 1 1 d . . . . .
H3 H -0.128754 1.020541 0.066887 0.034 Uiso 1 1 calc R U . . .
O3 O 0.49178(10) 0.71250(8) 0.56141(6) 0.0233(3) Uani 1 1 d . . . . .
N4 N 0.15766(13) 0.84344(10) 0.07287(8) 0.0229(3) Uani 1 1 d . . . . .
H4 H 0.119046 0.832416 0.095744 0.027 Uiso 1 1 calc R U . . .
C4 C -0.08447(16) 0.95187(13) 0.11382(10) 0.0248(4) Uani 1 1 d . . . . .
O4 O 0.42948(12) 1.01264(10) 0.66790(7) 0.0300(3) Uani 1 1 d . . . . .
C5 C -0.17177(16) 0.91098(14) 0.13213(11) 0.0297(5) Uani 1 1 d . . . . .
N5 N 0.23981(13) 0.81045(10) 0.78899(8) 0.0230(3) Uani 1 1 d . . . . .
N6 N 0.31430(12) 0.68099(10) 0.74040(8) 0.0237(3) Uani 1 1 d . . . . .
C6 C -0.14530(18) 0.91299(14) 0.19983(11) 0.0309(5) Uani 1 1 d . . . . .
N7 N 0.49929(12) 0.78533(10) 0.75157(8) 0.0214(3) Uani 1 1 d . . . . .
C7 C -0.06265(19) 0.96567(14) 0.24533(11) 0.0322(5) Uani 1 1 d . . . . .
H7 H -0.022101 1.004855 0.236220 0.039 Uiso 1 1 calc R U . . .
N8 N 0.42600(12) 0.91955(10) 0.80437(8) 0.0216(3) Uani 1 1 d . . . . .
C8 C -0.0390(2) 0.96123(15) 0.30433(11) 0.0354(5) Uani 1 1 d . . . . .
H8 H 0.017735 0.996519 0.333812 0.043 Uiso 1 1 calc R U . . .
C9 C -0.0998(2) 0.90421(15) 0.31949(11) 0.0343(5) Uani 1 1 d . . . . .
C10 C -0.1866(2) 0.85414(16) 0.27536(13) 0.0385(6) Uani 1 1 d . . . . .
H10 H -0.229946 0.817704 0.285534 0.046 Uiso 1 1 calc R U . . .
C11 C -0.20815(18) 0.85855(16) 0.21669(12) 0.0365(5) Uani 1 1 d . . . . .
H11 H -0.265959 0.824452 0.187639 0.044 Uiso 1 1 calc R U . . .
C12 C -0.0733(2) 0.89594(15) 0.37876(12) 0.0384(6) Uani 1 1 d . . . . .
C13 C -0.0504(2) 0.88813(15) 0.42779(12) 0.0366(5) Uani 1 1 d . . . . .
C14 C -0.02042(19) 0.87945(13) 0.48638(11) 0.0310(5) Uani 1 1 d . . . . .
C15 C 0.07663(19) 0.91694(14) 0.52278(12) 0.0342(5) Uani 1 1 d . . . . .
H15 H 0.120849 0.948325 0.508989 0.041 Uiso 1 1 calc R U . . .
C16 C 0.10732(18) 0.90792(14) 0.57866(12) 0.0323(5) Uani 1 1 d . . . . .
H16 H 0.172113 0.932503 0.602163 0.039 Uiso 1 1 calc R U . . .
C17 C 0.04092(16) 0.86180(12) 0.59990(10) 0.0258(4) Uani 1 1 d . . . . .
C18 C -0.05574(16) 0.82447(13) 0.56528(10) 0.0266(4) Uani 1 1 d . . . . .
H18 H -0.099863 0.793831 0.579666 0.032 Uiso 1 1 calc R U . . .
C19 C -0.08564(18) 0.83359(14) 0.50867(11) 0.0293(4) Uani 1 1 d . . . . .
H19 H -0.150387 0.808646 0.485171 0.035 Uiso 1 1 calc R U . . .
C20 C 0.01688(15) 0.81377(13) 0.68281(10) 0.0243(4) Uani 1 1 d . . . . .
H20A H -0.014138 0.759836 0.653382 0.029 Uiso 1 1 calc R U . . .
H20B H -0.034316 0.838456 0.693776 0.029 Uiso 1 1 calc R U . . .
C21 C 0.08173(15) 0.81436(12) 0.74052(10) 0.0228(4) Uani 1 1 d . . . . .
C22 C 0.05041(16) 0.81745(13) 0.79446(10) 0.0268(4) Uani 1 1 d . . . . .
H22 H -0.013253 0.819924 0.796557 0.032 Uiso 1 1 calc R U . . .
C23 C 0.11500(17) 0.81684(13) 0.84568(10) 0.0283(4) Uani 1 1 d . . . . .
H23 H 0.094892 0.818540 0.882269 0.034 Uiso 1 1 calc R U . . .
C24 C 0.20916(16) 0.81367(13) 0.84147(10) 0.0265(4) Uani 1 1 d . . . . .
H24 H 0.252556 0.813771 0.875817 0.032 Uiso 1 1 calc R U . . .
C25 C 0.17682(15) 0.81045(12) 0.73935(9) 0.0233(4) Uani 1 1 d . . . . .
H25 H 0.198094 0.807729 0.702959 0.028 Uiso 1 1 calc R U . . .
C26 C -0.2516(2) 0.95429(19) 0.12789(14) 0.0445(7) Uani 1 1 d . . . . .
H26A H -0.308941 0.927803 0.137694 0.067 Uiso 1 1 calc R U . . .
H26B H -0.269019 0.953993 0.086092 0.067 Uiso 1 1 calc R U . . .
H26C H -0.226480 1.008028 0.157245 0.067 Uiso 1 1 calc R U . . .
C27 C -0.21244(16) 0.82582(15) 0.08805(11) 0.0311(5) Uani 1 1 d . . . . .
C28 C -0.2981(2) 0.78662(18) 0.04221(15) 0.0487(7) Uani 1 1 d . . . . .
H28 H -0.345099 0.809279 0.029039 0.058 Uiso 1 1 calc R U . . .
C29 C -0.3023(2) 0.70584(18) 0.01860(15) 0.0511(8) Uani 1 1 d . . . . .
H29 H -0.353087 0.665873 -0.012842 0.061 Uiso 1 1 calc R U . . .
C30 C -0.21948(17) 0.69562(15) 0.04939(12) 0.0351(5) Uani 1 1 d . . . . .
C31 C -0.18461(18) 0.62302(14) 0.04330(11) 0.0358(6) Uani 1 1 d . . . . .
C32 C -0.15083(17) 0.61829(13) 0.10817(11) 0.0331(5) Uani 1 1 d . . . . .
C33 C -0.18913(18) 0.65374(15) 0.15865(13) 0.0371(6) Uani 1 1 d . . . . .
H33 H -0.237449 0.678669 0.152431 0.045 Uiso 1 1 calc R U . . .
C34 C -0.15644(18) 0.65235(15) 0.21755(12) 0.0358(5) Uani 1 1 d . . . . .
H34 H -0.181912 0.676974 0.250671 0.043 Uiso 1 1 calc R U . . .
C35 C -0.08494(17) 0.61385(13) 0.22725(11) 0.0296(5) Uani 1 1 d . . . . .
C36 C -0.05119(19) 0.57448(14) 0.17643(11) 0.0340(5) Uani 1 1 d . . . . .
H36 H -0.006113 0.546530 0.181911 0.041 Uiso 1 1 calc R U . . .
C37 C -0.0842(2) 0.57651(14) 0.11761(11) 0.0354(5) Uani 1 1 d . . . . .
H37 H -0.061286 0.549492 0.084000 0.043 Uiso 1 1 calc R U . . .
C38 C -0.04627(17) 0.61546(13) 0.28864(11) 0.0305(5) Uani 1 1 d . . . . .
C39 C -0.01330(16) 0.61579(13) 0.33979(11) 0.0277(4) Uani 1 1 d . . . . .
C40 C 0.02166(15) 0.60972(13) 0.39884(10) 0.0260(4) Uani 1 1 d . . . . .
C41 C -0.00170(16) 0.65324(14) 0.45360(11) 0.0302(5) Uani 1 1 d . . . . .
H41 H -0.039927 0.687448 0.452022 0.036 Uiso 1 1 calc R U . . .
C42 C 0.03166(16) 0.64558(14) 0.50968(11) 0.0292(4) Uani 1 1 d . . . . .
H42 H 0.016033 0.674681 0.545861 0.035 Uiso 1 1 calc R U . . .
C43 C 0.08888(15) 0.59425(13) 0.51239(10) 0.0248(4) Uani 1 1 d . . . . .
C44 C 0.11129(16) 0.54915(13) 0.45846(10) 0.0263(4) Uani 1 1 d . . . . .
H44 H 0.147891 0.513851 0.459973 0.032 Uiso 1 1 calc R U . . .
C45 C 0.07779(16) 0.55801(13) 0.40233(10) 0.0263(4) Uani 1 1 d . . . . .
H45 H 0.093206 0.528680 0.366145 0.032 Uiso 1 1 calc R U . . .
C46 C 0.18162(17) 0.54338(13) 0.57720(10) 0.0293(5) Uani 1 1 d . . . . .
H46A H 0.232617 0.549013 0.554510 0.035 Uiso 1 1 calc R U . . .
H46B H 0.142830 0.488229 0.560943 0.035 Uiso 1 1 calc R U . . .
C47 C 0.22640(15) 0.57069(13) 0.64623(10) 0.0260(4) Uani 1 1 d . . . . .
C48 C 0.22318(16) 0.52064(14) 0.67951(11) 0.0309(5) Uani 1 1 d . . . . .
H48 H 0.192894 0.466515 0.659200 0.037 Uiso 1 1 calc R U . . .
C49 C 0.26580(18) 0.55237(14) 0.74364(12) 0.0352(5) Uani 1 1 d . . . . .
H49 H 0.264068 0.519527 0.766668 0.042 Uiso 1 1 calc R U . . .
C50 C 0.31076(16) 0.63284(14) 0.77313(11) 0.0293(5) Uani 1 1 d . . . . .
H50 H 0.338910 0.653957 0.816127 0.035 Uiso 1 1 calc R U . . .
C51 C 0.27312(15) 0.65028(12) 0.67840(10) 0.0242(4) Uani 1 1 d . . . . .
H51 H 0.276244 0.684131 0.656218 0.029 Uiso 1 1 calc R U . . .
C52 C -0.2709(2) 0.54798(16) 0.00348(14) 0.0499(8) Uani 1 1 d . . . . .
H52A H -0.248501 0.501732 -0.001864 0.075 Uiso 1 1 calc R U . . .
H52B H -0.294223 0.550120 -0.036906 0.075 Uiso 1 1 calc R U . . .
H52C H -0.323659 0.545536 0.024507 0.075 Uiso 1 1 calc R U . . .
C53 C -0.10178(18) 0.62499(13) 0.01004(11) 0.0323(5) Uani 1 1 d . . . . .
C54 C -0.1008(2) 0.59041(14) -0.05176(11) 0.0397(6) Uani 1 1 d . . . . .
H54 H -0.155358 0.557369 -0.084164 0.048 Uiso 1 1 calc R U . . .
C55 C -0.0039(2) 0.61306(14) -0.05802(11) 0.0406(6) Uani 1 1 d . . . . .
H55 H 0.016606 0.597831 -0.095152 0.049 Uiso 1 1 calc R U . . .
C56 C 0.05567(18) 0.66202(13) 0.00067(10) 0.0299(5) Uani 1 1 d . . . . .
C57 C 0.16544(18) 0.70229(14) 0.02270(10) 0.0294(5) Uani 1 1 d . . . . .
C58 C 0.20767(17) 0.69597(13) 0.08563(10) 0.0272(4) Uani 1 1 d . . . . .
C59 C 0.17256(19) 0.62867(14) 0.09881(11) 0.0339(5) Uani 1 1 d . . . . .
H59 H 0.123548 0.585773 0.068562 0.041 Uiso 1 1 calc R U . . .
C60 C 0.20914(19) 0.62424(14) 0.15609(11) 0.0347(5) Uani 1 1 d . . . . .
H60 H 0.184524 0.578435 0.163678 0.042 Uiso 1 1 calc R U . . .
C61 C 0.28217(16) 0.68736(13) 0.20241(10) 0.0275(4) Uani 1 1 d . . . . .
C62 C 0.32065(16) 0.75365(14) 0.18835(11) 0.0307(5) Uani 1 1 d . . . . .
H62 H 0.371312 0.795783 0.218028 0.037 Uiso 1 1 calc R U . . .
C63 C 0.28451(16) 0.75750(14) 0.13098(11) 0.0306(5) Uani 1 1 d . . . . .
H63 H 0.311907 0.801941 0.122394 0.037 Uiso 1 1 calc R U . . .
C64 C 0.31733(16) 0.68607(14) 0.26328(10) 0.0291(4) Uani 1 1 d . . . . .
C65 C 0.34811(16) 0.68855(13) 0.31548(10) 0.0290(4) Uani 1 1 d . . . . .
C66 C 0.38710(16) 0.69416(13) 0.37824(10) 0.0258(4) Uani 1 1 d . . . . .
C67 C 0.34953(16) 0.63538(13) 0.40073(10) 0.0265(4) Uani 1 1 d . . . . .
H67 H 0.298765 0.590728 0.374354 0.032 Uiso 1 1 calc R U . . .
C68 C 0.38677(15) 0.64279(12) 0.46148(10) 0.0250(4) Uani 1 1 d . . . . .
H68 H 0.361131 0.603270 0.475914 0.030 Uiso 1 1 calc R U . . .
C69 C 0.46306(14) 0.70963(12) 0.50143(9) 0.0212(4) Uani 1 1 d . . . . .
C70 C 0.50321(15) 0.76780(13) 0.47955(10) 0.0253(4) Uani 1 1 d . . . . .
H70 H 0.555423 0.811504 0.505648 0.030 Uiso 1 1 calc R U . . .
C71 C 0.46482(16) 0.76015(13) 0.41851(10) 0.0272(4) Uani 1 1 d . . . . .
H71 H 0.491062 0.799456 0.404032 0.033 Uiso 1 1 calc R U . . .
C72 C 0.57615(15) 0.77580(12) 0.60299(9) 0.0235(4) Uani 1 1 d . . . . .
H72A H 0.569111 0.826508 0.602944 0.028 Uiso 1 1 calc R U . . .
H72B H 0.635950 0.768762 0.590107 0.028 Uiso 1 1 calc R U . . .
C73 C 0.58001(14) 0.77213(12) 0.66699(9) 0.0218(4) Uani 1 1 d . . . . .
C74 C 0.65348(15) 0.75134(13) 0.69921(10) 0.0255(4) Uani 1 1 d . . . . .
H74 H 0.705118 0.739406 0.681760 0.031 Uiso 1 1 calc R U . . .
C75 C 0.64852(16) 0.74869(13) 0.75766(10) 0.0275(4) Uani 1 1 d . . . . .
H75 H 0.697585 0.735620 0.780107 0.033 Uiso 1 1 calc R U . . .
C76 C 0.57081(15) 0.76544(12) 0.78268(10) 0.0240(4) Uani 1 1 d . . . . .
H76 H 0.567779 0.762927 0.821811 0.029 Uiso 1 1 calc R U . . .
C77 C 0.50498(15) 0.78883(12) 0.69512(9) 0.0225(4) Uani 1 1 d . . . . .
H77 H 0.455902 0.803235 0.673959 0.027 Uiso 1 1 calc R U . . .
C78 C 0.2162(2) 0.65998(17) -0.02671(11) 0.0409(6) Uani 1 1 d . . . . .
H78A H 0.286199 0.684592 -0.013046 0.061 Uiso 1 1 calc R U . . .
H78B H 0.191358 0.663887 -0.066178 0.061 Uiso 1 1 calc R U . . .
H78C H 0.202742 0.605176 -0.031621 0.061 Uiso 1 1 calc R U . . .
C79 C 0.18832(16) 0.78852(13) 0.02965(10) 0.0257(4) Uani 1 1 d . . . . .
C80 C 0.24744(17) 0.82966(15) 0.00270(10) 0.0299(5) Uani 1 1 d . . . . .
H80 H 0.278669 0.807977 -0.028142 0.036 Uiso 1 1 calc R U . . .
C81 C 0.25275(16) 0.91062(14) 0.02983(10) 0.0282(4) Uani 1 1 d . . . . .
H81 H 0.287291 0.951404 0.019567 0.034 Uiso 1 1 calc R U . . .
C82 C 0.19804(15) 0.91860(12) 0.07397(9) 0.0229(4) Uani 1 1 d . . . . .
C83 C 0.18064(15) 0.99163(12) 0.11817(9) 0.0235(4) Uani 1 1 d . . . . .
C84 C 0.21804(15) 1.00372(12) 0.18773(9) 0.0237(4) Uani 1 1 d . . . . .
C85 C 0.28690(16) 0.96903(15) 0.20689(10) 0.0310(5) Uani 1 1 d . . . . .
H85 H 0.314836 0.939664 0.177382 0.037 Uiso 1 1 calc R U . . .
C86 C 0.31535(16) 0.97707(15) 0.26933(10) 0.0311(5) Uani 1 1 d . . . . .
H86 H 0.361955 0.953241 0.281075 0.037 Uiso 1 1 calc R U . . .
C87 C 0.27442(15) 1.02063(12) 0.31440(10) 0.0252(4) Uani 1 1 d . . . . .
C88 C 0.21072(17) 1.06065(13) 0.29643(10) 0.0298(5) Uani 1 1 d . . . . .
H88 H 0.186169 1.093047 0.326320 0.036 Uiso 1 1 calc R U . . .
C89 C 0.18372(17) 1.05229(13) 0.23384(10) 0.0287(4) Uani 1 1 d . . . . .
H89 H 0.141669 1.079855 0.222539 0.034 Uiso 1 1 calc R U . . .
C90 C 0.29642(16) 1.02307(13) 0.37742(10) 0.0267(4) Uani 1 1 d . . . . .
C91 C 0.31313(16) 1.02152(13) 0.42970(10) 0.0277(4) Uani 1 1 d . . . . .
C92 C 0.33748(15) 1.01898(12) 0.49115(10) 0.0254(4) Uani 1 1 d . . . . .
C93 C 0.38704(17) 0.96511(14) 0.50091(11) 0.0297(5) Uani 1 1 d . . . . .
H93 H 0.400714 0.929476 0.466959 0.036 Uiso 1 1 calc R U . . .
C94 C 0.41579(17) 0.96426(14) 0.56018(11) 0.0297(5) Uani 1 1 d . . . . .
H94 H 0.448567 0.928193 0.566150 0.036 Uiso 1 1 calc R U . . .
C95 C 0.39560(15) 1.01757(13) 0.61108(10) 0.0242(4) Uani 1 1 d . . . . .
C96 C 0.34519(16) 1.07078(13) 0.60271(10) 0.0256(4) Uani 1 1 d . . . . .
H96 H 0.330672 1.105714 0.636666 0.031 Uiso 1 1 calc R U . . .
C97 C 0.31684(16) 1.07084(13) 0.54260(10) 0.0272(4) Uani 1 1 d . . . . .
H97 H 0.283230 1.106446 0.536650 0.033 Uiso 1 1 calc R U . . .
C98 C 0.40411(17) 1.06031(13) 0.72174(10) 0.0271(4) Uani 1 1 d . . . . .
H98A H 0.333811 1.054568 0.712934 0.032 Uiso 1 1 calc R U . . .
H98B H 0.439375 1.115736 0.733649 0.032 Uiso 1 1 calc R U . . .
C99 C 0.43326(15) 1.03123(12) 0.77337(9) 0.0230(4) Uani 1 1 d . . . . .
C100 C 0.48376(15) 1.08139(13) 0.83406(10) 0.0257(4) Uani 1 1 d . . . . .
H100 H 0.503123 1.135967 0.844375 0.031 Uiso 1 1 calc R U . . .
C101 C 0.50521(15) 1.04948(13) 0.87933(10) 0.0276(4) Uani 1 1 d . . . . .
H101 H 0.539204 1.082455 0.920220 0.033 Uiso 1 1 calc R U . . .
C102 C 0.47557(15) 0.96824(13) 0.86304(9) 0.0246(4) Uani 1 1 d . . . . .
H102 H 0.490239 0.946851 0.893333 0.030 Uiso 1 1 calc R U . . .
C103 C 0.40595(15) 0.95063(12) 0.76063(9) 0.0229(4) Uani 1 1 d . . . . .
H103 H 0.372232 0.916454 0.719991 0.027 Uiso 1 1 calc R U . . .
C104 C 0.23840(18) 1.06491(13) 0.10709(11) 0.0316(5) Uani 1 1 d . . . . .
H10A H 0.307786 1.070154 0.117231 0.047 Uiso 1 1 calc R U . . .
H10B H 0.225757 1.111675 0.133356 0.047 Uiso 1 1 calc R U . . .
H10C H 0.217415 1.058244 0.063822 0.047 Uiso 1 1 calc R U . . .
Pd1A Pd 0.37390(2) 0.80007(2) 0.77707(2) 0.02041(5) Uani 1 1 d . . . . .
B1A B 0.73762(18) 0.62879(15) 0.53464(13) 0.0338(6) Uani 1 1 d D . . . .
F1A F 0.64695(11) 0.64010(9) 0.51638(8) 0.0462(4) Uani 1 1 d D . . . .
F2A F 0.79169(12) 0.63412(10) 0.49106(8) 0.0496(4) Uani 1 1 d D . . . .
F3A F 0.72164(12) 0.55309(9) 0.53754(8) 0.0480(4) Uani 1 1 d D . . . .
F4A F 0.78612(12) 0.68591(10) 0.59348(7) 0.0499(4) Uani 1 1 d D . . . .
B1B B 0.4721(4) 0.8218(3) 0.9473(2) 0.0445(16) Uani 0.6 1 d D U P A 1
F1B F 0.3955(4) 0.7689(3) 0.8990(3) 0.0734(18) Uani 0.6 1 d D U P A 1
F2B F 0.4484(4) 0.8922(2) 0.96624(17) 0.0883(12) Uani 0.6 1 d D U P A 1
F3B F 0.4801(6) 0.7937(4) 0.9968(3) 0.065(2) Uani 0.6 1 d D U P A 1
F4B F 0.5583(3) 0.8302(4) 0.92879(19) 0.105(2) Uani 0.6 1 d D U P A 1
B1B' B 0.4869(4) 0.8030(4) 0.9423(3) 0.0332(18) Uani 0.4 1 d D U P B 2
F1B' F 0.4017(4) 0.8026(5) 0.9058(3) 0.067(2) Uani 0.4 1 d D U P B 2
F2B' F 0.5534(6) 0.8763(4) 0.9609(3) 0.098(3) Uani 0.4 1 d D U P B 2
F3B' F 0.4660(8) 0.7898(4) 0.9960(3) 0.0380(18) Uani 0.4 1 d D U P B 2
F4B' F 0.5212(5) 0.7430(4) 0.9090(2) 0.095(2) Uani 0.4 1 d D U P B 2
C1Q C 0.49002(19) 0.56109(14) 0.64272(13) 0.0380(6) Uani 1 1 d . . . . .
N1Q N 0.4725(2) 0.57692(15) 0.69075(12) 0.0547(7) Uani 1 1 d . . . . .
C2Q C 0.5117(2) 0.54071(17) 0.58158(14) 0.0487(7) Uani 1 1 d . . . . .
H04D H 0.575950 0.532542 0.584738 0.073 Uiso 1 1 calc R U . . .
H04E H 0.510270 0.583037 0.566548 0.073 Uiso 1 1 calc R U . . .
H04F H 0.463173 0.493018 0.552828 0.073 Uiso 1 1 calc R U . . .
C1S C 0.07867(16) 0.80692(13) 0.22915(11) 0.0292(4) Uani 1 1 d . . . . .
N1S N 0.05402(14) 0.80682(12) 0.17997(9) 0.0312(4) Uani 1 1 d . . . . .
C2S C 0.1104(2) 0.80774(16) 0.29233(12) 0.0415(6) Uani 1 1 d . . . . .
H2SA H 0.055932 0.806390 0.311857 0.062 Uiso 1 1 calc R U . . .
H2SB H 0.162983 0.855122 0.316741 0.062 Uiso 1 1 calc R U . . .
H2SC H 0.133316 0.762253 0.289994 0.062 Uiso 1 1 calc R U . . .
N2S N 0.29070(15) 0.79877(13) 0.61201(10) 0.0353(4) Uani 1 1 d . . . . .
C3S C 0.26779(16) 0.78794(13) 0.55969(11) 0.0277(4) Uani 1 1 d . . . . .
N4S N 0.86244(16) 0.75094(13) 0.85304(10) 0.0383(5) Uani 1 1 d . . . . .
C4S C 0.23928(18) 0.77438(14) 0.49332(11) 0.0320(5) Uani 1 1 d . . . . .
H4SA H 0.297311 0.787208 0.478411 0.048 Uiso 1 1 calc R U . . .
H4SB H 0.198347 0.807270 0.487296 0.048 Uiso 1 1 calc R U . . .
H4SC H 0.203310 0.719704 0.470371 0.048 Uiso 1 1 calc R U . . .
C6S C 0.88803(16) 0.77249(13) 0.90607(11) 0.0279(4) Uani 1 1 d . . . . .
C7S C 0.9228(2) 0.80087(16) 0.97364(12) 0.0456(7) Uani 1 1 d . . . . .
H03A H 0.876976 0.824970 0.993023 0.068 Uiso 1 1 calc R U . . .
H03B H 0.986291 0.839270 0.986556 0.068 Uiso 1 1 calc R U . . .
H03C H 0.928170 0.757210 0.986207 0.068 Uiso 1 1 calc R U . . .
C1C C 0.9156(2) 0.60753(15) 0.75783(12) 0.0386(6) Uani 1 1 d D . . . .
H1C H 0.916649 0.651023 0.795752 0.046 Uiso 1 1 calc R U . . .
Cl1C Cl 0.83998(6) 0.51856(4) 0.75766(3) 0.04715(16) Uani 1 1 d D . . . .
Cl2C Cl 0.86680(5) 0.62708(4) 0.69205(3) 0.04294(15) Uani 1 1 d D . . . .
Cl3C Cl 1.03709(5) 0.60155(4) 0.75992(4) 0.04956(17) Uani 1 1 d D . . . .
C1SS C 0.5344(5) 0.5438(3) 0.8207(2) 0.0796(17) Uani 0.75 1 d D U P C 1
H10S H 0.498306 0.554105 0.786052 0.096 Uiso 0.75 1 calc R U P C 1
Cl4S Cl 0.65158(11) 0.61203(11) 0.84896(7) 0.0807(4) Uani 0.75 1 d D U P C 1
Cl5S Cl 0.5525(3) 0.44896(13) 0.78953(11) 0.1489(11) Uani 0.75 1 d D U P C 1
Cl6S Cl 0.46752(13) 0.5535(2) 0.87834(9) 0.1251(8) Uani 0.75 1 d D U P C 1
C1S' C 0.5059(8) 0.5401(5) 0.8138(5) 0.080(3) Uani 0.15 1 d D U P D 2
H10' H 0.479007 0.548503 0.775744 0.096 Uiso 0.15 1 calc R U P D 2
Cl4' Cl 0.6323(5) 0.5522(5) 0.8212(4) 0.091(2) Uani 0.15 1 d D U P D 2
Cl5' Cl 0.4543(7) 0.4398(4) 0.8032(4) 0.094(2) Uani 0.15 1 d D U P D 2
Cl6' Cl 0.4860(5) 0.6101(4) 0.8783(3) 0.0651(16) Uani 0.15 1 d D U P D 2
C1S2 C 0.5071(9) 0.5239(7) 0.8181(7) 0.107(4) Uani 0.1 1 d D U P E 3
H1S2 H 0.490332 0.521245 0.774642 0.128 Uiso 0.1 1 calc R U P E 3
Cl42 Cl 0.6096(9) 0.4864(9) 0.8277(7) 0.115(4) Uani 0.1 1 d D U P E 3
Cl52 Cl 0.4049(8) 0.4657(7) 0.8316(7) 0.098(3) Uani 0.1 1 d D U P E 3
Cl62 Cl 0.5389(12) 0.6239(6) 0.8686(7) 0.112(4) Uani 0.1 1 d D U P E 3
C1L' C 0.5528(9) 0.6663(5) 1.1127(4) 0.082(3) Uani 0.15 1 d D U P F 2
H1L' H 0.621733 0.686702 1.112166 0.099 Uiso 0.15 1 calc R U P F 2
Cl7' Cl 0.5471(4) 0.6961(3) 1.1912(3) 0.0597(14) Uani 0.15 1 d D U P F 2
Cl8' Cl 0.5232(4) 0.5616(3) 1.0818(3) 0.086(2) Uani 0.15 1 d D U P F 2
Cl9' Cl 0.4824(4) 0.7053(4) 1.0690(3) 0.0700(15) Uani 0.15 1 d D U P F 2
N1R N 0.5631(3) 0.7407(3) 1.1839(2) 0.0742(11) Uani 0.85 1 d . . P G 1
C1R C 0.5219(3) 0.6999(2) 1.1339(3) 0.0619(12) Uani 0.85 1 d . . P G 1
C2R C 0.4683(3) 0.6473(3) 1.0723(3) 0.0874(18) Uani 0.85 1 d . . P G 1
H2R1 H 0.401414 0.625125 1.072729 0.131 Uiso 0.85 1 calc R U P G 1
H2R2 H 0.498417 0.605538 1.058241 0.131 Uiso 0.85 1 calc R U P G 1
H2R3 H 0.469005 0.675839 1.044311 0.131 Uiso 0.85 1 calc R U P G 1
N1P N 0.3026(3) 0.2467(2) 0.64278(19) 0.0758(11) Uani 0.9 1 d . . P H 1
C1P C 0.3393(3) 0.3041(2) 0.6386(2) 0.0509(8) Uani 0.9 1 d . U P H 1
C2P C 0.3842(3) 0.3734(2) 0.6280(2) 0.0540(9) Uani 0.9 1 d . U P H 1
H0PA H 0.454367 0.388143 0.644170 0.081 Uiso 0.9 1 calc R U P H 1
H0PB H 0.358992 0.415881 0.649035 0.081 Uiso 0.9 1 calc R U P H 1
H0PC H 0.369561 0.362952 0.583768 0.081 Uiso 0.9 1 calc R U P H 1
C1P' C 0.3483(16) 0.3075(16) 0.6348(16) 0.076(2) Uani 0.1 1 d D U P I 2
H1P' H 0.354120 0.275641 0.593371 0.091 Uiso 0.1 1 calc R U P I 2
Cl1P Cl 0.2255(9) 0.3021(7) 0.6362(6) 0.091(2) Uani 0.1 1 d D U P I 2
Cl2P Cl 0.3934(10) 0.2743(8) 0.6926(6) 0.098(3) Uani 0.1 1 d D U P I 2
Cl3P Cl 0.4108(11) 0.4075(8) 0.6564(7) 0.093(3) Uani 0.1 1 d D U P I 2

loop_
_atom_site_aniso_label
_atom_site_aniso_U_11
_atom_site_aniso_U_22
_atom_site_aniso_U_33
_atom_site_aniso_U_23
_atom_site_aniso_U_13
_atom_site_aniso_U_12
C1 0.0303(10) 0.0187(9) 0.0183(9) 0.0078(8) 0.0046(8) 0.0045(8)
O1 0.0267(7) 0.0324(8) 0.0330(8) 0.0202(7) 0.0036(6) 0.0019(6)
N1 0.0281(8) 0.0221(8) 0.0221(8) 0.0134(7) 0.0079(7) 0.0101(7)
N2 0.0194(8) 0.0320(10) 0.0293(9) 0.0177(8) -0.0021(7) 0.0022(7)
C2 0.0419(12) 0.0240(10) 0.0233(10) 0.0144(9) 0.0055(9) 0.0081(9)
O2 0.0283(7) 0.0325(8) 0.0204(7) 0.0080(6) 0.0030(6) 0.0093(6)
N3 0.0388(10) 0.0186(8) 0.0178(8) 0.0057(7) -0.0043(7) 0.0033(7)
C3 0.0382(11) 0.0288(11) 0.0230(10) 0.0137(9) 0.0055(9) 0.0167(9)
O3 0.0240(7) 0.0239(7) 0.0170(7) 0.0079(6) 0.0013(5) -0.0010(5)
N4 0.0266(8) 0.0237(8) 0.0195(8) 0.0096(7) 0.0075(7) 0.0056(7)
C4 0.0304(10) 0.0269(10) 0.0219(10) 0.0111(8) 0.0073(8) 0.0138(8)
O4 0.0370(8) 0.0402(9) 0.0205(7) 0.0156(7) 0.0102(6) 0.0172(7)
C5 0.0296(10) 0.0378(12) 0.0347(12) 0.0227(10) 0.0125(9) 0.0179(9)
N5 0.0255(8) 0.0226(8) 0.0199(8) 0.0079(7) 0.0049(6) 0.0052(7)
N6 0.0235(8) 0.0249(9) 0.0209(8) 0.0089(7) 0.0046(6) 0.0033(7)
C6 0.0378(12) 0.0371(12) 0.0350(12) 0.0220(10) 0.0206(10) 0.0232(10)
N7 0.0235(8) 0.0192(8) 0.0177(8) 0.0056(6) 0.0021(6) 0.0025(6)
C7 0.0468(13) 0.0284(11) 0.0299(12) 0.0146(10) 0.0185(10) 0.0153(10)
N8 0.0223(8) 0.0244(8) 0.0166(8) 0.0074(7) 0.0039(6) 0.0045(6)
C8 0.0536(15) 0.0306(12) 0.0294(12) 0.0132(10) 0.0187(11) 0.0169(11)
C9 0.0519(14) 0.0374(13) 0.0305(12) 0.0208(10) 0.0217(11) 0.0252(11)
C10 0.0457(14) 0.0473(15) 0.0460(15) 0.0316(13) 0.0295(12) 0.0247(12)
C11 0.0327(12) 0.0478(15) 0.0423(14) 0.0260(12) 0.0189(10) 0.0164(11)
C12 0.0584(16) 0.0372(13) 0.0363(13) 0.0217(11) 0.0250(12) 0.0242(12)
C13 0.0546(15) 0.0332(12) 0.0337(13) 0.0179(11) 0.0210(11) 0.0198(11)
C14 0.0481(13) 0.0257(11) 0.0295(11) 0.0146(9) 0.0180(10) 0.0176(10)
C15 0.0417(13) 0.0300(12) 0.0420(14) 0.0208(11) 0.0219(11) 0.0121(10)
C16 0.0322(11) 0.0287(11) 0.0400(13) 0.0179(10) 0.0128(10) 0.0062(9)
C17 0.0317(10) 0.0219(10) 0.0279(11) 0.0126(8) 0.0097(8) 0.0090(8)
C18 0.0305(10) 0.0258(10) 0.0288(11) 0.0144(9) 0.0106(9) 0.0096(8)
C19 0.0368(11) 0.0293(11) 0.0258(11) 0.0136(9) 0.0082(9) 0.0117(9)
C20 0.0226(9) 0.0259(10) 0.0253(10) 0.0113(8) 0.0060(8) 0.0057(8)
C21 0.0241(9) 0.0190(9) 0.0223(10) 0.0069(8) 0.0038(7) 0.0029(7)
C22 0.0264(10) 0.0285(11) 0.0274(11) 0.0108(9) 0.0094(8) 0.0087(8)
C23 0.0341(11) 0.0311(11) 0.0228(10) 0.0112(9) 0.0130(9) 0.0091(9)
C24 0.0309(10) 0.0291(11) 0.0203(10) 0.0108(9) 0.0069(8) 0.0073(8)
C25 0.0253(9) 0.0250(10) 0.0195(9) 0.0086(8) 0.0063(7) 0.0055(8)
C26 0.0399(14) 0.0632(18) 0.0588(17) 0.0406(15) 0.0255(13) 0.0337(13)
C27 0.0230(10) 0.0415(13) 0.0370(12) 0.0252(11) 0.0060(9) 0.0102(9)
C28 0.0322(13) 0.0530(17) 0.0604(18) 0.0326(15) -0.0092(12) 0.0079(11)
C29 0.0360(13) 0.0503(17) 0.0518(17) 0.0239(14) -0.0209(12) -0.0033(12)
C30 0.0290(11) 0.0342(12) 0.0355(13) 0.0190(11) -0.0074(9) -0.0029(9)
C31 0.0375(12) 0.0258(11) 0.0321(12) 0.0139(10) -0.0102(10) -0.0067(9)
C32 0.0334(11) 0.0245(11) 0.0331(12) 0.0156(10) -0.0072(9) -0.0055(9)
C33 0.0292(11) 0.0414(14) 0.0460(14) 0.0292(12) 0.0035(10) 0.0044(10)
C34 0.0359(12) 0.0383(13) 0.0394(13) 0.0244(11) 0.0093(10) 0.0070(10)
C35 0.0327(11) 0.0244(10) 0.0299(11) 0.0155(9) 0.0023(9) -0.0001(8)
C36 0.0446(13) 0.0262(11) 0.0300(12) 0.0143(10) 0.0004(10) 0.0074(10)
C37 0.0513(14) 0.0238(11) 0.0271(11) 0.0111(9) 0.0010(10) 0.0059(10)
C38 0.0325(11) 0.0254(11) 0.0327(12) 0.0134(9) 0.0061(9) 0.0035(9)
C39 0.0280(10) 0.0237(10) 0.0309(11) 0.0116(9) 0.0071(9) 0.0037(8)
C40 0.0239(9) 0.0251(10) 0.0250(10) 0.0094(8) 0.0023(8) 0.0011(8)
C41 0.0275(10) 0.0338(12) 0.0304(11) 0.0121(10) 0.0060(9) 0.0110(9)
C42 0.0280(10) 0.0323(11) 0.0251(11) 0.0065(9) 0.0071(8) 0.0100(9)
C43 0.0222(9) 0.0252(10) 0.0218(10) 0.0070(8) 0.0018(7) 0.0016(8)
C44 0.0280(10) 0.0228(10) 0.0245(10) 0.0062(8) 0.0025(8) 0.0065(8)
C45 0.0298(10) 0.0237(10) 0.0208(10) 0.0043(8) 0.0052(8) 0.0049(8)
C46 0.0341(11) 0.0231(10) 0.0265(11) 0.0078(9) 0.0008(9) 0.0064(8)
C47 0.0249(9) 0.0252(10) 0.0259(10) 0.0099(9) 0.0032(8) 0.0044(8)
C48 0.0280(10) 0.0264(11) 0.0342(12) 0.0142(10) 0.0020(9) -0.0012(8)
C49 0.0370(12) 0.0335(12) 0.0351(13) 0.0218(11) 0.0025(10) 0.0007(10)
C50 0.0297(10) 0.0335(12) 0.0251(11) 0.0161(9) 0.0050(8) 0.0032(9)
C51 0.0275(10) 0.0239(10) 0.0219(10) 0.0113(8) 0.0043(8) 0.0053(8)
C52 0.0504(16) 0.0340(14) 0.0444(15) 0.0178(12) -0.0174(13) -0.0144(12)
C53 0.0439(13) 0.0179(10) 0.0258(11) 0.0096(9) -0.0087(9) -0.0002(9)
C54 0.0569(16) 0.0218(11) 0.0236(11) 0.0039(9) -0.0124(11) 0.0005(10)
C55 0.0689(18) 0.0274(12) 0.0188(11) 0.0039(9) -0.0018(11) 0.0163(12)
C56 0.0475(13) 0.0221(10) 0.0184(10) 0.0066(8) 0.0014(9) 0.0122(9)
C57 0.0446(13) 0.0299(11) 0.0181(10) 0.0100(9) 0.0062(9) 0.0188(10)
C58 0.0373(11) 0.0294(11) 0.0188(10) 0.0102(9) 0.0063(8) 0.0156(9)
C59 0.0487(14) 0.0227(11) 0.0242(11) 0.0072(9) -0.0034(10) 0.0088(10)
C60 0.0470(14) 0.0265(11) 0.0282(11) 0.0139(10) -0.0008(10) 0.0063(10)
C61 0.0313(10) 0.0321(11) 0.0210(10) 0.0132(9) 0.0031(8) 0.0100(9)
C62 0.0270(10) 0.0335(12) 0.0289(11) 0.0144(10) -0.0004(9) 0.0037(9)
C63 0.0282(10) 0.0367(12) 0.0306(11) 0.0202(10) 0.0040(9) 0.0067(9)
C64 0.0291(10) 0.0306(11) 0.0262(11) 0.0120(9) 0.0036(8) 0.0058(9)
C65 0.0304(11) 0.0297(11) 0.0251(11) 0.0115(9) 0.0039(8) 0.0054(9)
C66 0.0273(10) 0.0298(11) 0.0203(10) 0.0112(9) 0.0035(8) 0.0069(8)
C67 0.0261(10) 0.0259(10) 0.0216(10) 0.0075(8) 0.0017(8) 0.0005(8)
C68 0.0263(10) 0.0240(10) 0.0230(10) 0.0108(8) 0.0045(8) 0.0015(8)
C69 0.0213(9) 0.0245(10) 0.0173(9) 0.0084(8) 0.0050(7) 0.0044(7)
C70 0.0259(10) 0.0247(10) 0.0216(10) 0.0094(8) 0.0031(8) 0.0003(8)
C71 0.0298(10) 0.0279(11) 0.0241(10) 0.0131(9) 0.0059(8) 0.0034(8)
C72 0.0232(9) 0.0241(10) 0.0178(9) 0.0056(8) 0.0033(7) 0.0004(7)
C73 0.0226(9) 0.0194(9) 0.0184(9) 0.0056(7) 0.0021(7) 0.0002(7)
C74 0.0216(9) 0.0265(10) 0.0244(10) 0.0071(8) 0.0041(8) 0.0038(8)
C75 0.0249(10) 0.0295(11) 0.0252(10) 0.0107(9) -0.0006(8) 0.0057(8)
C76 0.0261(9) 0.0238(10) 0.0179(9) 0.0076(8) 0.0000(7) 0.0029(8)
C77 0.0237(9) 0.0234(10) 0.0179(9) 0.0072(8) 0.0020(7) 0.0043(7)
C78 0.0660(17) 0.0443(15) 0.0259(12) 0.0155(11) 0.0164(12) 0.0343(13)
C79 0.0331(11) 0.0309(11) 0.0172(9) 0.0112(8) 0.0056(8) 0.0140(9)
C80 0.0351(11) 0.0436(13) 0.0194(10) 0.0169(10) 0.0097(8) 0.0173(10)
C81 0.0270(10) 0.0384(12) 0.0229(10) 0.0177(9) 0.0065(8) 0.0069(9)
C82 0.0238(9) 0.0252(10) 0.0187(9) 0.0106(8) 0.0027(7) 0.0029(7)
C83 0.0287(10) 0.0219(9) 0.0168(9) 0.0078(8) 0.0037(7) 0.0012(8)
C84 0.0275(10) 0.0210(9) 0.0183(9) 0.0074(8) 0.0035(8) -0.0004(8)
C85 0.0259(10) 0.0430(13) 0.0201(10) 0.0079(9) 0.0049(8) 0.0083(9)
C86 0.0264(10) 0.0418(13) 0.0231(10) 0.0106(10) 0.0018(8) 0.0105(9)
C87 0.0265(10) 0.0236(10) 0.0191(9) 0.0071(8) 0.0005(8) -0.0008(8)
C88 0.0396(12) 0.0260(11) 0.0200(10) 0.0053(9) 0.0040(9) 0.0086(9)
C89 0.0378(12) 0.0239(10) 0.0224(10) 0.0081(9) 0.0022(9) 0.0087(9)
C90 0.0284(10) 0.0235(10) 0.0227(10) 0.0069(8) 0.0022(8) 0.0016(8)
C91 0.0274(10) 0.0256(10) 0.0251(10) 0.0094(9) 0.0035(8) -0.0003(8)
C92 0.0253(9) 0.0244(10) 0.0219(10) 0.0103(8) 0.0023(8) -0.0020(8)
C93 0.0366(11) 0.0289(11) 0.0240(10) 0.0107(9) 0.0103(9) 0.0069(9)
C94 0.0357(11) 0.0327(12) 0.0271(11) 0.0151(9) 0.0111(9) 0.0135(9)
C95 0.0233(9) 0.0277(10) 0.0221(10) 0.0137(8) 0.0048(7) 0.0021(8)
C96 0.0288(10) 0.0233(10) 0.0226(10) 0.0089(8) 0.0061(8) 0.0030(8)
C97 0.0306(10) 0.0267(11) 0.0261(10) 0.0146(9) 0.0044(8) 0.0060(8)
C98 0.0336(11) 0.0244(10) 0.0229(10) 0.0097(8) 0.0067(8) 0.0061(8)
C99 0.0225(9) 0.0257(10) 0.0199(9) 0.0086(8) 0.0057(7) 0.0042(7)
C100 0.0235(9) 0.0235(10) 0.0247(10) 0.0059(8) 0.0057(8) 0.0008(8)
C101 0.0238(9) 0.0324(11) 0.0181(9) 0.0037(9) 0.0015(8) 0.0025(8)
C102 0.0233(9) 0.0314(11) 0.0168(9) 0.0082(8) 0.0022(7) 0.0061(8)
C103 0.0255(9) 0.0249(10) 0.0148(9) 0.0066(8) 0.0027(7) 0.0032(8)
C104 0.0390(12) 0.0259(11) 0.0260(11) 0.0123(9) 0.0068(9) -0.0018(9)
Pd1A 0.02152(7) 0.02282(8) 0.01592(7) 0.00781(6) 0.00363(5) 0.00403(5)
B1A 0.0287(12) 0.0330(14) 0.0405(15) 0.0139(12) 0.0119(11) 0.0075(10)
F1A 0.0375(8) 0.0468(9) 0.0631(11) 0.0247(8) 0.0179(7) 0.0187(7)
F2A 0.0436(9) 0.0564(10) 0.0552(10) 0.0209(8) 0.0272(8) 0.0155(8)
F3A 0.0431(8) 0.0349(8) 0.0724(12) 0.0225(8) 0.0214(8) 0.0146(7)
F4A 0.0513(9) 0.0452(9) 0.0422(9) 0.0129(7) 0.0092(7) -0.0013(7)
B1B 0.028(2) 0.079(4) 0.037(3) 0.027(3) 0.009(2) 0.027(3)
F1B 0.074(3) 0.090(3) 0.0335(19) -0.009(2) -0.0161(17) 0.047(2)
F2B 0.147(4) 0.071(2) 0.065(2) 0.0366(19) 0.058(2) 0.027(2)
F3B 0.043(3) 0.133(6) 0.039(3) 0.045(3) 0.014(2) 0.043(3)
F4B 0.053(2) 0.214(7) 0.048(2) 0.052(3) 0.0259(19) 0.025(3)
B1B' 0.022(3) 0.060(4) 0.025(3) 0.015(3) 0.010(3) 0.025(3)
F1B' 0.055(3) 0.132(7) 0.037(4) 0.047(4) 0.013(2) 0.044(4)
F2B' 0.122(6) 0.082(4) 0.076(4) 0.058(4) -0.021(4) -0.014(4)
F3B' 0.033(3) 0.053(4) 0.025(3) 0.012(3) 0.004(2) 0.012(2)
F4B' 0.144(6) 0.141(5) 0.051(3) 0.045(3) 0.053(3) 0.107(5)
C1Q 0.0373(13) 0.0274(12) 0.0432(15) 0.0091(11) 0.0114(11) 0.0019(10)
N1Q 0.0561(15) 0.0463(14) 0.0482(15) 0.0076(12) 0.0197(12) -0.0019(12)
C2Q 0.0682(19) 0.0354(14) 0.0468(16) 0.0168(13) 0.0256(14) 0.0127(13)
C1S 0.0293(10) 0.0261(11) 0.0302(11) 0.0106(9) 0.0053(9) 0.0048(8)
N1S 0.0328(10) 0.0333(10) 0.0276(10) 0.0128(8) 0.0053(8) 0.0085(8)
C2S 0.0509(15) 0.0422(14) 0.0287(12) 0.0177(11) 0.0017(11) 0.0060(12)
N2S 0.0356(10) 0.0377(11) 0.0309(11) 0.0135(9) 0.0044(8) 0.0084(9)
C3S 0.0254(10) 0.0251(10) 0.0291(11) 0.0078(9) 0.0048(8) 0.0048(8)
N4S 0.0388(11) 0.0437(12) 0.0313(11) 0.0100(10) 0.0060(9) 0.0171(9)
C4S 0.0338(11) 0.0339(12) 0.0252(11) 0.0096(9) 0.0045(9) 0.0073(9)
C6S 0.0302(10) 0.0254(10) 0.0305(12) 0.0119(9) 0.0081(9) 0.0096(8)
C7S 0.079(2) 0.0321(13) 0.0253(12) 0.0142(10) 0.0041(12) 0.0153(13)
C1C 0.0524(15) 0.0325(13) 0.0284(12) 0.0074(10) 0.0059(11) 0.0160(11)
Cl1C 0.0587(4) 0.0493(4) 0.0399(3) 0.0249(3) 0.0137(3) 0.0142(3)
Cl2C 0.0576(4) 0.0345(3) 0.0375(3) 0.0161(3) 0.0061(3) 0.0141(3)
Cl3C 0.0478(4) 0.0350(3) 0.0546(4) 0.0090(3) -0.0003(3) 0.0098(3)
C1SS 0.103(4) 0.074(3) 0.050(3) 0.019(3) -0.003(3) 0.025(3)
Cl4S 0.0795(9) 0.0986(11) 0.0696(9) 0.0397(8) 0.0088(7) 0.0299(8)
Cl5S 0.220(3) 0.0781(12) 0.1151(17) 0.0087(12) -0.0194(18) 0.0587(16)
Cl6S 0.0684(10) 0.224(3) 0.0736(11) 0.0627(16) 0.0078(8) 0.0173(14)
C1S' 0.077(5) 0.073(5) 0.084(5) 0.031(4) 0.006(5) 0.015(5)
Cl4' 0.072(4) 0.080(5) 0.100(5) 0.014(4) 0.002(3) 0.022(3)
Cl5' 0.115(5) 0.071(4) 0.092(5) 0.037(3) 0.022(4) 0.011(4)
Cl6' 0.050(3) 0.079(4) 0.057(3) 0.032(3) -0.022(2) 0.015(3)
C1S2 0.109(6) 0.109(6) 0.097(6) 0.044(5) 0.018(5) 0.017(5)
Cl42 0.096(6) 0.136(8) 0.073(6) 0.004(6) 0.008(5) 0.018(6)
Cl52 0.096(6) 0.098(6) 0.118(7) 0.067(6) 0.015(6) 0.031(5)
Cl62 0.128(8) 0.101(6) 0.099(7) 0.050(5) 0.010(7) 0.010(5)
C1L' 0.064(6) 0.059(4) 0.086(5) -0.008(5) 0.008(5) 0.004(5)
Cl7' 0.038(2) 0.032(2) 0.078(3) -0.001(2) 0.005(2) -0.012(2)
Cl8' 0.044(3) 0.051(3) 0.113(5) -0.026(3) 0.026(3) -0.005(2)
Cl9' 0.044(3) 0.076(4) 0.058(3) -0.013(3) 0.014(2) 0.012(3)
N1R 0.048(2) 0.056(2) 0.088(3) 0.001(2) 0.0115(19) -0.0008(18)
C1R 0.0400(19) 0.039(2) 0.109(4) 0.025(2) 0.026(2) 0.0139(16)
C2R 0.039(2) 0.053(3) 0.133(5) 0.001(3) -0.001(2) 0.0044(19)
N1P 0.095(3) 0.0527(19) 0.098(3) 0.042(2) 0.052(2) 0.0169(18)
C1P 0.0649(19) 0.0432(16) 0.0575(19) 0.0253(14) 0.0319(16) 0.0185(14)
C2P 0.069(2) 0.0326(17) 0.058(2) 0.0191(16) 0.0116(18) 0.0076(16)
C1P' 0.084(4) 0.062(4) 0.074(4) 0.018(3) 0.027(4) 0.012(4)
Cl1P 0.091(4) 0.089(5) 0.084(5) 0.031(4) 0.022(4) 0.005(4)
Cl2P 0.109(5) 0.090(5) 0.099(5) 0.036(4) 0.036(5) 0.028(5)
Cl3P 0.092(5) 0.073(4) 0.097(5) 0.023(4) 0.016(5) 0.009(4)

loop_
_atom_type_symbol
_atom_type_description
_atom_type_scat_dispersion_real
_atom_type_scat_dispersion_imag
_atom_type_scat_source
C C 0.0033 0.0016 'International Tables Vol C Tables 4.2.6.8 and 6.1.1.4'
H H 0.0000 0.0000 'International Tables Vol C Tables 4.2.6.8 and 6.1.1.4'
N N 0.0061 0.0033 'International Tables Vol C Tables 4.2.6.8 and 6.1.1.4'
O O 0.0106 0.0060 'International Tables Vol C Tables 4.2.6.8 and 6.1.1.4'
Cl Cl 0.1484 0.1585 'International Tables Vol C Tables 4.2.6.8 and 6.1.1.4'
Pd Pd -0.9988 1.0072 'International Tables Vol C Tables 4.2.6.8 and 6.1.1.4'
B B 0.0013 0.0007 'International Tables Vol C Tables 4.2.6.8 and 6.1.1.4'
F F 0.0171 0.0103 'International Tables Vol C Tables 4.2.6.8 and 6.1.1.4'

loop_
_geom_angle_atom_site_label_1
_geom_angle_atom_site_label_2
_geom_angle_atom_site_label_3
_geom_angle
C2 C1 N1 106.61(19)
C2 C1 C83 130.93(19)
N1 C1 C83 122.37(17)
C17 O1 C20 119.12(16)
C4 N1 C1 110.33(17)
C4 N1 H1 124.8
C1 N1 H1 124.8
C30 N2 C27 110.93(18)
C30 N2 H2A 124.5
C27 N2 H2A 124.5
C1 C2 C3 108.07(19)
C1 C2 H2 126.0
C3 C2 H2 126.0
C43 O2 C46 117.88(17)
C56 N3 C53 111.21(19)
C56 N3 H3A 124.4
C53 N3 H3A 124.4
C4 C3 C2 107.95(19)
C4 C3 H3 126.0
C2 C3 H3 126.0
C69 O3 C72 117.80(15)
C82 N4 C79 110.15(17)
C82 N4 H4 124.9
C79 N4 H4 124.9
N1 C4 C3 106.97(19)
N1 C4 C5 122.72(18)
C3 C4 C5 130.3(2)
C95 O4 C98 118.25(17)
C27 C5 C4 110.04(18)
C27 C5 C26 109.5(2)
C4 C5 C26 108.16(19)
C27 C5 C6 108.47(18)
C4 C5 C6 112.56(19)
C26 C5 C6 108.02(19)
C24 N5 C25 119.02(18)
C24 N5 Pd1A 124.33(15)
C25 N5 Pd1A 116.58(14)
C51 N6 C50 119.39(19)
C51 N6 Pd1A 115.12(14)
C50 N6 Pd1A 125.46(15)
C7 C6 C11 117.6(2)
C7 C6 C5 124.0(2)
C11 C6 C5 118.4(2)
C77 N7 C76 118.53(18)
C77 N7 Pd1A 115.00(13)
C76 N7 Pd1A 126.15(14)
C6 C7 C8 121.4(2)
C6 C7 H7 119.3
C8 C7 H7 119.3
C103 N8 C102 119.13(18)
C103 N8 Pd1A 116.69(13)
C102 N8 Pd1A 124.14(14)
C7 C8 C9 120.3(2)
C7 C8 H8 119.9
C9 C8 H8 119.9
C8 C9 C10 118.7(2)
C8 C9 C12 120.9(3)
C10 C9 C12 120.4(2)
C11 C10 C9 120.2(2)
C11 C10 H10 119.9
C9 C10 H10 119.9
C10 C11 C6 121.6(3)
C10 C11 H11 119.2
C6 C11 H11 119.2
C13 C12 C9 178.9(3)
C12 C13 C14 178.5(3)
C19 C14 C15 118.3(2)
C19 C14 C13 121.6(2)
C15 C14 C13 120.1(2)
C16 C15 C14 120.9(2)
C16 C15 H15 119.6
C14 C15 H15 119.6
C15 C16 C17 119.7(2)
C15 C16 H16 120.1
C17 C16 H16 120.1
O1 C17 C18 124.53(19)
O1 C17 C16 114.6(2)
C18 C17 C16 120.8(2)
C17 C18 C19 118.9(2)
C17 C18 H18 120.6
C19 C18 H18 120.6
C18 C19 C14 121.3(2)
C18 C19 H19 119.3
C14 C19 H19 119.3
O1 C20 C21 106.31(16)
O1 C20 H20A 110.5
C21 C20 H20A 110.5
O1 C20 H20B 110.5
C21 C20 H20B 110.5
H20A C20 H20B 108.7
C22 C21 C25 118.40(19)
C22 C21 C20 123.06(19)
C25 C21 C20 118.53(18)
C21 C22 C23 119.4(2)
C21 C22 H22 120.3
C23 C22 H22 120.3
C24 C23 C22 119.1(2)
C24 C23 H23 120.4
C22 C23 H23 120.4
N5 C24 C23 121.6(2)
N5 C24 H24 119.2
C23 C24 H24 119.2
N5 C25 C21 122.41(19)
N5 C25 H25 118.8
C21 C25 H25 118.8
C5 C26 H26A 109.5
C5 C26 H26B 109.5
H26A C26 H26B 109.5
C5 C26 H26C 109.5
H26A C26 H26C 109.5
H26B C26 H26C 109.5
C28 C27 N2 106.4(2)
C28 C27 C5 131.7(2)
N2 C27 C5 121.90(19)
C27 C28 C29 107.7(2)
C27 C28 H28 126.2
C29 C28 H28 126.2
C30 C29 C28 109.0(2)
C30 C29 H29 125.5
C28 C29 H29 125.5
C29 C30 N2 106.0(2)
C29 C30 C31 132.1(2)
N2 C30 C31 121.84(19)
C53 C31 C30 109.12(19)
C53 C31 C32 110.8(2)
C30 C31 C32 111.2(2)
C53 C31 C52 108.7(2)
C30 C31 C52 109.1(2)
C32 C31 C52 107.93(19)
C37 C32 C33 118.1(2)
C37 C32 C31 120.9(2)
C33 C32 C31 120.9(2)
C34 C33 C32 121.2(2)
C34 C33 H33 119.4
C32 C33 H33 119.4
C33 C34 C35 119.9(2)
C33 C34 H34 120.0
C35 C34 H34 120.0
C36 C35 C34 119.0(2)
C36 C35 C38 120.3(2)
C34 C35 C38 120.7(2)
C37 C36 C35 120.6(2)
C37 C36 H36 119.7
C35 C36 H36 119.7
C36 C37 C32 121.0(2)
C36 C37 H37 119.5
C32 C37 H37 119.5
C39 C38 C35 179.0(3)
C38 C39 C40 175.5(2)
C45 C40 C41 118.7(2)
C45 C40 C39 119.9(2)
C41 C40 C39 121.4(2)
C42 C41 C40 120.3(2)
C42 C41 H41 119.8
C40 C41 H41 119.8
C41 C42 C43 120.2(2)
C41 C42 H42 119.9
C43 C42 H42 119.9
O2 C43 C44 124.27(19)
O2 C43 C42 115.11(19)
C44 C43 C42 120.6(2)
C45 C44 C43 118.5(2)
C45 C44 H44 120.7
C43 C44 H44 120.7
C44 C45 C40 121.7(2)
C44 C45 H45 119.2
C40 C45 H45 119.2
O2 C46 C47 105.65(18)
O2 C46 H46A 110.6
C47 C46 H46A 110.6
O2 C46 H46B 110.6
C47 C46 H46B 110.6
H46A C46 H46B 108.7
C51 C47 C48 118.2(2)
C51 C47 C46 118.03(19)
C48 C47 C46 123.8(2)
C47 C48 C49 119.1(2)
C47 C48 H48 120.5
C49 C48 H48 120.5
C50 C49 C48 119.8(2)
C50 C49 H49 120.1
C48 C49 H49 120.1
N6 C50 C49 120.8(2)
N6 C50 H50 119.6
C49 C50 H50 119.6
N6 C51 C47 122.76(19)
N6 C51 H51 118.6
C47 C51 H51 118.6
C31 C52 H52A 109.5
C31 C52 H52B 109.5
H52A C52 H52B 109.5
C31 C52 H52C 109.5
H52A C52 H52C 109.5
H52B C52 H52C 109.5
C54 C53 N3 105.8(2)
C54 C53 C31 131.9(2)
N3 C53 C31 122.2(2)
C53 C54 C55 108.8(2)
C53 C54 H54 125.6
C55 C54 H54 125.6
C56 C55 C54 108.1(2)
C56 C55 H55 126.0
C54 C55 H55 126.0
N3 C56 C55 106.0(2)
N3 C56 C57 122.23(19)
C55 C56 C57 131.8(2)
C56 C57 C79 111.25(18)
C56 C57 C58 110.47(19)
C79 C57 C58 109.84(18)
C56 C57 C78 108.6(2)
C79 C57 C78 108.3(2)
C58 C57 C78 108.31(18)
C59 C58 C63 117.6(2)
C59 C58 C57 121.6(2)
C63 C58 C57 120.7(2)
C60 C59 C58 121.3(2)
C60 C59 H59 119.4
C58 C59 H59 119.4
C59 C60 C61 120.8(2)
C59 C60 H60 119.6
C61 C60 H60 119.6
C60 C61 C62 118.0(2)
C60 C61 C64 122.0(2)
C62 C61 C64 120.0(2)
C63 C62 C61 120.9(2)
C63 C62 H62 119.6
C61 C62 H62 119.6
C62 C63 C58 121.2(2)
C62 C63 H63 119.4
C58 C63 H63 119.4
C65 C64 C61 177.1(2)
C64 C65 C66 178.0(2)
C67 C66 C71 118.52(19)
C67 C66 C65 121.8(2)
C71 C66 C65 119.68(19)
C68 C67 C66 120.78(19)
C68 C67 H67 119.6
C66 C67 H67 119.6
C67 C68 C69 120.03(19)
C67 C68 H68 120.0
C69 C68 H68 120.0
O3 C69 C70 124.64(18)
O3 C69 C68 115.22(17)
C70 C69 C68 120.13(18)
C71 C70 C69 119.44(19)
C71 C70 H70 120.3
C69 C70 H70 120.3
C70 C71 C66 121.07(19)
C70 C71 H71 119.5
C66 C71 H71 119.5
O3 C72 C73 106.00(15)
O3 C72 H72A 110.5
C73 C72 H72A 110.5
O3 C72 H72B 110.5
C73 C72 H72B 110.5
H72A C72 H72B 108.7
C77 C73 C74 117.94(19)
C77 C73 C72 118.06(18)
C74 C73 C72 123.98(19)
C75 C74 C73 118.9(2)
C75 C74 H74 120.5
C73 C74 H74 120.5
C76 C75 C74 120.0(2)
C76 C75 H75 120.0
C74 C75 H75 120.0
N7 C76 C75 121.32(19)
N7 C76 H76 119.3
C75 C76 H76 119.3
N7 C77 C73 123.29(19)
N7 C77 H77 118.4
C73 C77 H77 118.4
C57 C78 H78A 109.5
C57 C78 H78B 109.5
H78A C78 H78B 109.5
C57 C78 H78C 109.5
H78A C78 H78C 109.5
H78B C78 H78C 109.5
C80 C79 N4 106.71(19)
C80 C79 C57 130.4(2)
N4 C79 C57 122.54(19)
C79 C80 C81 108.25(19)
C79 C80 H80 125.9
C81 C80 H80 125.9
C82 C81 C80 108.0(2)
C82 C81 H81 126.0
C80 C81 H81 126.0
C81 C82 N4 106.83(19)
C81 C82 C83 130.65(19)
N4 C82 C83 122.52(18)
C1 C83 C82 110.66(16)
C1 C83 C84 108.66(17)
C82 C83 C84 112.08(17)
C1 C83 C104 109.25(18)
C82 C83 C104 108.23(17)
C84 C83 C104 107.89(16)
C85 C84 C89 117.61(19)
C85 C84 C83 122.45(19)
C89 C84 C83 119.93(19)
C84 C85 C86 121.4(2)
C84 C85 H85 119.3
C86 C85 H85 119.3
C85 C86 C87 120.4(2)
C85 C86 H86 119.8
C87 C86 H86 119.8
C88 C87 C86 118.5(2)
C88 C87 C90 120.9(2)
C86 C87 C90 120.6(2)
C89 C88 C87 120.1(2)
C89 C88 H88 120.0
C87 C88 H88 120.0
C88 C89 C84 121.6(2)
C88 C89 H89 119.2
C84 C89 H89 119.2
C91 C90 C87 177.1(2)
C90 C91 C92 177.2(2)
C97 C92 C93 118.4(2)
C97 C92 C91 121.9(2)
C93 C92 C91 119.7(2)
C94 C93 C92 120.8(2)
C94 C93 H93 119.6
C92 C93 H93 119.6
C93 C94 C95 119.7(2)
C93 C94 H94 120.1
C95 C94 H94 120.1
O4 C95 C96 124.51(19)
O4 C95 C94 114.74(19)
C96 C95 C94 120.74(19)
C95 C96 C97 118.7(2)
C95 C96 H96 120.6
C97 C96 H96 120.6
C96 C97 C92 121.6(2)
C96 C97 H97 119.2
C92 C97 H97 119.2
O4 C98 C99 106.28(17)
O4 C98 H98A 110.5
C99 C98 H98A 110.5
O4 C98 H98B 110.5
C99 C98 H98B 110.5
H98A C98 H98B 108.7
C103 C99 C100 117.92(19)
C103 C99 C98 118.78(18)
C100 C99 C98 123.27(19)
C99 C100 C101 119.4(2)
C99 C100 H100 120.3
C101 C100 H100 120.3
C102 C101 C100 119.35(19)
C102 C101 H101 120.3
C100 C101 H101 120.3
N8 C102 C101 121.33(19)
N8 C102 H102 119.3
C101 C102 H102 119.3
N8 C103 C99 122.84(18)
N8 C103 H103 118.6
C99 C103 H103 118.6
C83 C104 H10A 109.5
C83 C104 H10B 109.5
H10A C104 H10B 109.5
C83 C104 H10C 109.5
H10A C104 H10C 109.5
H10B C104 H10C 109.5
N7 Pd1A N5 171.57(7)
N7 Pd1A N6 89.25(7)
N5 Pd1A N6 88.31(7)
N7 Pd1A N8 91.35(7)
N5 Pd1A N8 90.18(7)
N6 Pd1A N8 173.49(7)
F2A B1A F1A 109.4(2)
F2A B1A F4A 110.9(2)
F1A B1A F4A 108.7(2)
F2A B1A F3A 109.5(2)
F1A B1A F3A 108.39(19)
F4A B1A F3A 109.9(2)
F4B B1B F1B 111.0(4)
F4B B1B F2B 111.6(4)
F1B B1B F2B 106.8(4)
F4B B1B F3B 109.5(4)
F1B B1B F3B 108.4(4)
F2B B1B F3B 109.5(4)
F1B' B1B' F2B' 108.5(5)
F1B' B1B' F4B' 109.2(5)
F2B' B1B' F4B' 112.7(5)
F1B' B1B' F3B' 108.8(5)
F2B' B1B' F3B' 108.6(5)
F4B' B1B' F3B' 108.9(5)
N1Q C1Q C2Q 179.7(4)
C1Q C2Q H04D 109.5
C1Q C2Q H04E 109.5
H04D C2Q H04E 109.5
C1Q C2Q H04F 109.5
H04D C2Q H04F 109.5
H04E C2Q H04F 109.5
N1S C1S C2S 179.5(2)
C1S C2S H2SA 109.5
C1S C2S H2SB 109.5
H2SA C2S H2SB 109.5
C1S C2S H2SC 109.5
H2SA C2S H2SC 109.5
H2SB C2S H2SC 109.5
N2S C3S C4S 179.7(3)
C3S C4S H4SA 109.5
C3S C4S H4SB 109.5
H4SA C4S H4SB 109.5
C3S C4S H4SC 109.5
H4SA C4S H4SC 109.5
H4SB C4S H4SC 109.5
N4S C6S C7S 178.7(3)
C6S C7S H03A 109.5
C6S C7S H03B 109.5
H03A C7S H03B 109.5
C6S C7S H03C 109.5
H03A C7S H03C 109.5
H03B C7S H03C 109.5
Cl2C C1C Cl3C 111.41(15)
Cl2C C1C Cl1C 110.18(15)
Cl3C C1C Cl1C 110.01(14)
Cl2C C1C H1C 108.4
Cl3C C1C H1C 108.4
Cl1C C1C H1C 108.4
Cl4S C1SS Cl6S 111.8(3)
Cl4S C1SS Cl5S 106.5(4)
Cl6S C1SS Cl5S 114.2(4)
Cl4S C1SS H10S 108.0
Cl6S C1SS H10S 108.0
Cl5S C1SS H10S 108.0
Cl6' C1S' Cl4' 110.2(6)
Cl6' C1S' Cl5' 115.5(6)
Cl4' C1S' Cl5' 105.3(6)
Cl6' C1S' H10' 108.5
Cl4' C1S' H10' 108.5
Cl5' C1S' H10' 108.5
Cl52 C1S2 Cl62 111.8(7)
Cl52 C1S2 Cl42 110.1(6)
Cl62 C1S2 Cl42 109.5(6)
Cl52 C1S2 H1S2 108.4
Cl62 C1S2 H1S2 108.4
Cl42 C1S2 H1S2 108.4
Cl9' C1L' Cl7' 113.1(6)
Cl9' C1L' Cl8' 114.2(6)
Cl7' C1L' Cl8' 108.1(6)
Cl9' C1L' H1L' 107.0
Cl7' C1L' H1L' 107.0
Cl8' C1L' H1L' 107.0
N1R C1R C2R 178.0(5)
C1R C2R H2R1 109.5
C1R C2R H2R2 109.5
H2R1 C2R H2R2 109.5
C1R C2R H2R3 109.5
H2R1 C2R H2R3 109.5
H2R2 C2R H2R3 109.5
N1P C1P C2P 175.4(5)
C1P C2P H0PA 109.5
C1P C2P H0PB 109.5
H0PA C2P H0PB 109.5
C1P C2P H0PC 109.5
H0PA C2P H0PC 109.5
H0PB C2P H0PC 109.5
Cl2P C1P' Cl1P 106.0(16)
Cl2P C1P' Cl3P 108.7(17)
Cl1P C1P' Cl3P 106.9(16)
Cl2P C1P' H1P' 111.6
Cl1P C1P' H1P' 111.6
Cl3P C1P' H1P' 111.6

loop_
_geom_bond_atom_site_label_1
_geom_bond_atom_site_label_2
_geom_bond_distance
C1 C2 1.372(3)
C1 N1 1.378(3)
C1 C83 1.501(3)
O1 C17 1.366(3)
O1 C20 1.422(2)
N1 C4 1.370(3)
N1 H1 0.8600
N2 C30 1.369(3)
N2 C27 1.384(3)
N2 H2A 0.8600
C2 C3 1.408(3)
C2 H2 0.9300
O2 C43 1.369(2)
O2 C46 1.430(3)
N3 C56 1.373(3)
N3 C53 1.383(3)
N3 H3A 0.8600
C3 C4 1.371(3)
C3 H3 0.9300
O3 C69 1.367(2)
O3 C72 1.437(2)
N4 C82 1.381(3)
N4 C79 1.383(3)
N4 H4 0.8600
C4 C5 1.509(3)
O4 C95 1.370(2)
O4 C98 1.429(3)
C5 C27 1.505(3)
C5 C26 1.542(3)
C5 C6 1.542(3)
N5 C24 1.343(3)
N5 C25 1.347(3)
N5 Pd1A 2.0214(17)
N6 C51 1.342(3)
N6 C50 1.345(3)
N6 Pd1A 2.0240(18)
C6 C7 1.385(4)
C6 C11 1.397(3)
N7 C77 1.344(3)
N7 C76 1.346(3)
N7 Pd1A 2.0203(17)
C7 C8 1.390(3)
C7 H7 0.9300
N8 C103 1.342(3)
N8 C102 1.343(3)
N8 Pd1A 2.0302(17)
C8 C9 1.392(3)
C8 H8 0.9300
C9 C10 1.396(4)
C9 C12 1.433(3)
C10 C11 1.380(3)
C10 H10 0.9300
C11 H11 0.9300
C12 C13 1.196(3)
C13 C14 1.430(3)
C14 C19 1.397(3)
C14 C15 1.402(4)
C15 C16 1.376(3)
C15 H15 0.9300
C16 C17 1.393(3)
C16 H16 0.9300
C17 C18 1.386(3)
C18 C19 1.391(3)
C18 H18 0.9300
C19 H19 0.9300
C20 C21 1.501(3)
C20 H20A 0.9700
C20 H20B 0.9700
C21 C22 1.380(3)
C21 C25 1.382(3)
C22 C23 1.392(3)
C22 H22 0.9300
C23 C24 1.379(3)
C23 H23 0.9300
C24 H24 0.9300
C25 H25 0.9300
C26 H26A 0.9600
C26 H26B 0.9600
C26 H26C 0.9600
C27 C28 1.369(3)
C28 C29 1.408(4)
C28 H28 0.9300
C29 C30 1.368(3)
C29 H29 0.9300
C30 C31 1.511(4)
C31 C53 1.511(4)
C31 C32 1.543(3)
C31 C52 1.548(3)
C32 C37 1.389(4)
C32 C33 1.401(4)
C33 C34 1.383(3)
C33 H33 0.9300
C34 C35 1.400(3)
C34 H34 0.9300
C35 C36 1.390(4)
C35 C38 1.433(3)
C36 C37 1.387(3)
C36 H36 0.9300
C37 H37 0.9300
C38 C39 1.204(3)
C39 C40 1.431(3)
C40 C45 1.393(3)
C40 C41 1.402(3)
C41 C42 1.376(3)
C41 H41 0.9300
C42 C43 1.395(3)
C42 H42 0.9300
C43 C44 1.391(3)
C44 C45 1.388(3)
C44 H44 0.9300
C45 H45 0.9300
C46 C47 1.499(3)
C46 H46A 0.9700
C46 H46B 0.9700
C47 C51 1.378(3)
C47 C48 1.384(3)
C48 C49 1.389(3)
C48 H48 0.9300
C49 C50 1.381(3)
C49 H49 0.9300
C50 H50 0.9300
C51 H51 0.9300
C52 H52A 0.9600
C52 H52B 0.9600
C52 H52C 0.9600
C53 C54 1.372(3)
C54 C55 1.402(4)
C54 H54 0.9300
C55 C56 1.383(3)
C55 H55 0.9300
C56 C57 1.511(3)
C57 C79 1.514(3)
C57 C58 1.541(3)
C57 C78 1.544(3)
C58 C59 1.390(3)
C58 C63 1.395(3)
C59 C60 1.385(3)
C59 H59 0.9300
C60 C61 1.390(3)
C60 H60 0.9300
C61 C62 1.395(3)
C61 C64 1.432(3)
C62 C63 1.380(3)
C62 H62 0.9300
C63 H63 0.9300
C64 C65 1.204(3)
C65 C66 1.436(3)
C66 C67 1.397(3)
C66 C71 1.401(3)
C67 C68 1.377(3)
C67 H67 0.9300
C68 C69 1.397(3)
C68 H68 0.9300
C69 C70 1.389(3)
C70 C71 1.385(3)
C70 H70 0.9300
C71 H71 0.9300
C72 C73 1.500(3)
C72 H72A 0.9700
C72 H72B 0.9700
C73 C77 1.380(3)
C73 C74 1.390(3)
C74 C75 1.383(3)
C74 H74 0.9300
C75 C76 1.380(3)
C75 H75 0.9300
C76 H76 0.9300
C77 H77 0.9300
C78 H78A 0.9600
C78 H78B 0.9600
C78 H78C 0.9600
C79 C80 1.371(3)
C80 C81 1.412(3)
C80 H80 0.9300
C81 C82 1.372(3)
C81 H81 0.9300
C82 C83 1.512(3)
C83 C84 1.544(3)
C83 C104 1.551(3)
C84 C85 1.382(3)
C84 C89 1.390(3)
C85 C86 1.391(3)
C85 H85 0.9300
C86 C87 1.393(3)
C86 H86 0.9300
C87 C88 1.391(3)
C87 C90 1.429(3)
C88 C89 1.390(3)
C88 H88 0.9300
C89 H89 0.9300
C90 C91 1.209(3)
C91 C92 1.431(3)
C92 C97 1.390(3)
C92 C93 1.401(3)
C93 C94 1.378(3)
C93 H93 0.9300
C94 C95 1.391(3)
C94 H94 0.9300
C95 C96 1.388(3)
C96 C97 1.390(3)
C96 H96 0.9300
C97 H97 0.9300
C98 C99 1.502(3)
C98 H98A 0.9700
C98 H98B 0.9700
C99 C103 1.382(3)
C99 C100 1.386(3)
C100 C101 1.388(3)
C100 H100 0.9300
C101 C102 1.382(3)
C101 H101 0.9300
C102 H102 0.9300
C103 H103 0.9300
C104 H10A 0.9600
C104 H10B 0.9600
C104 H10C 0.9600
B1A F2A 1.379(3)
B1A F1A 1.383(3)
B1A F4A 1.387(3)
B1A F3A 1.401(3)
B1B F4B 1.361(5)
B1B F1B 1.365(4)
B1B F2B 1.374(5)
B1B F3B 1.404(4)
B1B' F1B' 1.369(4)
B1B' F2B' 1.371(5)
B1B' F4B' 1.372(5)
B1B' F3B' 1.406(4)
C1Q N1Q 1.138(4)
C1Q C2Q 1.445(4)
C2Q H04D 0.9600
C2Q H04E 0.9600
C2Q H04F 0.9600
C1S N1S 1.139(3)
C1S C2S 1.458(3)
C2S H2SA 0.9600
C2S H2SB 0.9600
C2S H2SC 0.9600
N2S C3S 1.144(3)
C3S C4S 1.452(3)
N4S C6S 1.134(3)
C4S H4SA 0.9600
C4S H4SB 0.9600
C4S H4SC 0.9600
C6S C7S 1.446(3)
C7S H03A 0.9600
C7S H03B 0.9600
C7S H03C 0.9600
C1C Cl2C 1.755(3)
C1C Cl3C 1.760(3)
C1C Cl1C 1.767(3)
C1C H1C 0.9800
C1SS Cl4S 1.747(6)
C1SS Cl6S 1.747(6)
C1SS Cl5S 1.771(6)
C1SS H10S 0.9800
C1S' Cl6' 1.746(7)
C1S' Cl4' 1.748(8)
C1S' Cl5' 1.771(7)
C1S' H10' 0.9800
C1S2 Cl52 1.755(6)
C1S2 Cl62 1.761(6)
C1S2 Cl42 1.769(6)
C1S2 H1S2 0.9800
C1L' Cl9' 1.744(8)
C1L' Cl7' 1.745(8)
C1L' Cl8' 1.769(7)
C1L' H1L' 0.9800
N1R C1R 1.138(6)
C1R C2R 1.421(7)
C2R H2R1 0.9600
C2R H2R2 0.9600
C2R H2R3 0.9600
N1P C1P 1.123(5)
C1P C2P 1.423(5)
C2P H0PA 0.9600
C2P H0PB 0.9600
C2P H0PC 0.9600
C1P' Cl2P 1.74(2)
C1P' Cl1P 1.74(2)
C1P' Cl3P 1.75(2)
C1P' H1P' 0.9800

loop_
_geom_torsion_atom_site_label_1
_geom_torsion_atom_site_label_2
_geom_torsion_atom_site_label_3
_geom_torsion_atom_site_label_4
_geom_torsion
C2 C1 N1 C4 -2.4(2)
C83 C1 N1 C4 174.49(18)
N1 C1 C2 C3 1.0(2)
C83 C1 C2 C3 -175.6(2)
C1 C2 C3 C4 0.8(3)
C1 N1 C4 C3 2.9(2)
C1 N1 C4 C5 -178.4(2)
C2 C3 C4 N1 -2.2(2)
C2 C3 C4 C5 179.3(2)
N1 C4 C5 C27 -75.8(3)
C3 C4 C5 C27 102.6(3)
N1 C4 C5 C26 164.6(2)
C3 C4 C5 C26 -17.0(3)
N1 C4 C5 C6 45.4(3)
C3 C4 C5 C6 -136.3(2)
C27 C5 C6 C7 141.2(2)
C4 C5 C6 C7 19.1(3)
C26 C5 C6 C7 -100.2(3)
C27 C5 C6 C11 -38.9(3)
C4 C5 C6 C11 -160.9(2)
C26 C5 C6 C11 79.8(3)
C11 C6 C7 C8 4.4(3)
C5 C6 C7 C8 -175.6(2)
C6 C7 C8 C9 -1.5(4)
C7 C8 C9 C10 -2.6(4)
C7 C8 C9 C12 176.3(2)
C8 C9 C10 C11 3.6(4)
C12 C9 C10 C11 -175.3(2)
C9 C10 C11 C6 -0.6(4)
C7 C6 C11 C10 -3.4(4)
C5 C6 C11 C10 176.6(2)
C19 C14 C15 C16 0.9(3)
C13 C14 C15 C16 -178.6(2)
C14 C15 C16 C17 -0.8(4)
C20 O1 C17 C18 -2.1(3)
C20 O1 C17 C16 177.97(19)
C15 C16 C17 O1 -179.8(2)
C15 C16 C17 C18 0.3(3)
O1 C17 C18 C19 -179.8(2)
C16 C17 C18 C19 0.1(3)
C17 C18 C19 C14 -0.1(3)
C15 C14 C19 C18 -0.4(3)
C13 C14 C19 C18 179.1(2)
C17 O1 C20 C21 175.50(18)
O1 C20 C21 C22 145.0(2)
O1 C20 C21 C25 -36.0(2)
C25 C21 C22 C23 0.2(3)
C20 C21 C22 C23 179.2(2)
C21 C22 C23 C24 0.4(3)
C25 N5 C24 C23 0.1(3)
Pd1A N5 C24 C23 -176.74(16)
C22 C23 C24 N5 -0.6(3)
C24 N5 C25 C21 0.6(3)
Pd1A N5 C25 C21 177.68(15)
C22 C21 C25 N5 -0.7(3)
C20 C21 C25 N5 -179.80(19)
C30 N2 C27 C28 -1.8(3)
C30 N2 C27 C5 175.4(2)
C4 C5 C27 C28 -109.3(3)
C26 C5 C27 C28 9.5(4)
C6 C5 C27 C28 127.2(3)
C4 C5 C27 N2 74.2(3)
C26 C5 C27 N2 -167.0(2)
C6 C5 C27 N2 -49.3(3)
N2 C27 C28 C29 1.3(3)
C5 C27 C28 C29 -175.6(3)
C27 C28 C29 C30 -0.4(4)
C28 C29 C30 N2 -0.7(3)
C28 C29 C30 C31 -179.4(3)
C27 N2 C30 C29 1.6(3)
C27 N2 C30 C31 -179.5(2)
C29 C30 C31 C53 105.5(3)
N2 C30 C31 C53 -73.1(3)
C29 C30 C31 C32 -132.0(3)
N2 C30 C31 C32 49.4(3)
C29 C30 C31 C52 -13.1(4)
N2 C30 C31 C52 168.3(2)
C53 C31 C32 C37 -34.4(3)
C30 C31 C32 C37 -155.9(2)
C52 C31 C32 C37 84.4(3)
C53 C31 C32 C33 147.8(2)
C30 C31 C32 C33 26.3(3)
C52 C31 C32 C33 -93.3(3)
C37 C32 C33 C34 4.7(3)
C31 C32 C33 C34 -177.5(2)
C32 C33 C34 C35 -1.1(4)
C33 C34 C35 C36 -2.8(3)
C33 C34 C35 C38 176.6(2)
C34 C35 C36 C37 3.1(3)
C38 C35 C36 C37 -176.3(2)
C35 C36 C37 C32 0.5(4)
C33 C32 C37 C36 -4.4(3)
C31 C32 C37 C36 177.8(2)
C45 C40 C41 C42 1.0(3)
C39 C40 C41 C42 179.1(2)
C40 C41 C42 C43 -0.1(3)
C46 O2 C43 C44 1.3(3)
C46 O2 C43 C42 -178.20(19)
C41 C42 C43 O2 178.28(19)
C41 C42 C43 C44 -1.3(3)
O2 C43 C44 C45 -177.73(19)
C42 C43 C44 C45 1.8(3)
C43 C44 C45 C40 -0.9(3)
C41 C40 C45 C44 -0.4(3)
C39 C40 C45 C44 -178.6(2)
C43 O2 C46 C47 164.58(17)
O2 C46 C47 C51 -51.9(3)
O2 C46 C47 C48 127.8(2)
C51 C47 C48 C49 0.7(3)
C46 C47 C48 C49 -179.0(2)
C47 C48 C49 C50 -0.2(4)
C51 N6 C50 C49 0.3(3)
Pd1A N6 C50 C49 178.19(18)
C48 C49 C50 N6 -0.4(4)
C50 N6 C51 C47 0.2(3)
Pd1A N6 C51 C47 -177.83(17)
C48 C47 C51 N6 -0.8(3)
C46 C47 C51 N6 179.0(2)
C56 N3 C53 C54 -2.1(2)
C56 N3 C53 C31 -179.78(19)
C30 C31 C53 C54 -96.2(3)
C32 C31 C53 C54 141.1(2)
C52 C31 C53 C54 22.7(3)
C30 C31 C53 N3 80.7(2)
C32 C31 C53 N3 -42.0(3)
C52 C31 C53 N3 -160.4(2)
N3 C53 C54 C55 1.1(3)
C31 C53 C54 C55 178.5(2)
C53 C54 C55 C56 0.2(3)
C53 N3 C56 C55 2.3(2)
C53 N3 C56 C57 -177.64(19)
C54 C55 C56 N3 -1.5(3)
C54 C55 C56 C57 178.4(2)
N3 C56 C57 C79 -80.2(2)
C55 C56 C57 C79 100.0(3)
N3 C56 C57 C58 42.1(3)
C55 C56 C57 C58 -137.8(2)
N3 C56 C57 C78 160.8(2)
C55 C56 C57 C78 -19.1(3)
C56 C57 C58 C59 36.4(3)
C79 C57 C58 C59 159.5(2)
C78 C57 C58 C59 -82.4(3)
C56 C57 C58 C63 -145.1(2)
C79 C57 C58 C63 -22.0(3)
C78 C57 C58 C63 96.1(3)
C63 C58 C59 C60 3.1(4)
C57 C58 C59 C60 -178.3(2)
C58 C59 C60 C61 0.2(4)
C59 C60 C61 C62 -3.0(4)
C59 C60 C61 C64 176.4(2)
C60 C61 C62 C63 2.4(4)
C64 C61 C62 C63 -177.0(2)
C61 C62 C63 C58 0.9(4)
C59 C58 C63 C62 -3.6(4)
C57 C58 C63 C62 177.8(2)
C71 C66 C67 C68 1.2(3)
C65 C66 C67 C68 -178.7(2)
C66 C67 C68 C69 0.0(3)
C72 O3 C69 C70 -6.8(3)
C72 O3 C69 C68 174.09(18)
C67 C68 C69 O3 177.49(19)
C67 C68 C69 C70 -1.6(3)
O3 C69 C70 C71 -176.94(19)
C68 C69 C70 C71 2.1(3)
C69 C70 C71 C66 -0.9(3)
C67 C66 C71 C70 -0.7(3)
C65 C66 C71 C70 179.2(2)
C69 O3 C72 C73 170.79(17)
O3 C72 C73 C77 -66.5(2)
O3 C72 C73 C74 112.1(2)
C77 C73 C74 C75 -0.3(3)
C72 C73 C74 C75 -178.93(19)
C73 C74 C75 C76 0.9(3)
C77 N7 C76 C75 -0.1(3)
Pd1A N7 C76 C75 173.03(16)
C74 C75 C76 N7 -0.7(3)
C76 N7 C77 C73 0.8(3)
Pd1A N7 C77 C73 -173.13(16)
C74 C73 C77 N7 -0.6(3)
C72 C73 C77 N7 178.15(18)
C82 N4 C79 C80 -0.9(2)
C82 N4 C79 C57 173.19(19)
C56 C57 C79 C80 -123.3(2)
C58 C57 C79 C80 114.1(3)
C78 C57 C79 C80 -4.0(3)
C56 C57 C79 N4 64.2(3)
C58 C57 C79 N4 -58.5(3)
C78 C57 C79 N4 -176.6(2)
N4 C79 C80 C81 0.0(2)
C57 C79 C80 C81 -173.5(2)
C79 C80 C81 C82 1.0(3)
C80 C81 C82 N4 -1.5(2)
C80 C81 C82 C83 177.9(2)
C79 N4 C82 C81 1.5(2)
C79 N4 C82 C83 -177.99(18)
C2 C1 C83 C82 -106.7(3)
N1 C1 C83 C82 77.2(2)
C2 C1 C83 C84 129.9(2)
N1 C1 C83 C84 -46.2(2)
C2 C1 C83 C104 12.4(3)
N1 C1 C83 C104 -163.69(18)
C81 C82 C83 C1 119.4(2)
N4 C82 C83 C1 -61.3(2)
C81 C82 C83 C84 -119.2(2)
N4 C82 C83 C84 60.2(2)
C81 C82 C83 C104 -0.3(3)
N4 C82 C83 C104 179.04(18)
C1 C83 C84 C85 142.8(2)
C82 C83 C84 C85 20.2(3)
C104 C83 C84 C85 -98.9(2)
C1 C83 C84 C89 -38.5(2)
C82 C83 C84 C89 -161.12(19)
C104 C83 C84 C89 79.8(2)
C89 C84 C85 C86 5.0(3)
C83 C84 C85 C86 -176.3(2)
C84 C85 C86 C87 0.1(4)
C85 C86 C87 C88 -4.9(3)
C85 C86 C87 C90 174.2(2)
C86 C87 C88 C89 4.5(3)
C90 C87 C88 C89 -174.6(2)
C87 C88 C89 C84 0.7(3)
C85 C84 C89 C88 -5.4(3)
C83 C84 C89 C88 175.8(2)
C97 C92 C93 C94 -0.9(3)
C91 C92 C93 C94 176.7(2)
C92 C93 C94 C95 -0.1(3)
C98 O4 C95 C96 5.8(3)
C98 O4 C95 C94 -174.44(19)
C93 C94 C95 O4 -178.6(2)
C93 C94 C95 C96 1.2(3)
O4 C95 C96 C97 178.50(19)
C94 C95 C96 C97 -1.2(3)
C95 C96 C97 C92 0.2(3)
C93 C92 C97 C96 0.8(3)
C91 C92 C97 C96 -176.65(19)
C95 O4 C98 C99 169.09(17)
O4 C98 C99 C103 -47.6(2)
O4 C98 C99 C100 134.5(2)
C103 C99 C100 C101 0.2(3)
C98 C99 C100 C101 178.1(2)
C99 C100 C101 C102 -0.2(3)
C103 N8 C102 C101 0.7(3)
Pd1A N8 C102 C101 -177.01(15)
C100 C101 C102 N8 -0.3(3)
C102 N8 C103 C99 -0.7(3)
Pd1A N8 C103 C99 177.22(16)
C100 C99 C103 N8 0.2(3)
C98 C99 C103 N8 -177.78(19)
